data_4065734
loop_
_publ_author_name
'Wooles, Ashley J.'
'Cooper, Oliver J.'
'McMaster, Jonathan'
'Lewis, William'
'Blake, Alexander J.'
'Liddle, Stephen T.'

_publ_section_title
;
 Synthesis and Characterization of Dysprosium and Lanthanum
 Bis(iminophosphorano)methanide and -methanediide Complexes
;
_journal_issue 10
_journal_name_full Organometallics
_journal_page_first 2315
_journal_paper_doi 10.1021/om100104s
_journal_volume 29
_journal_year 2010
_chemical_formula_moiety 'C62 H78 Dy2 I2 N4 O P4 Si4, 4(C7 H8)'
_chemical_formula_sum 'C90 H110 Dy2 I2 N4 O P4 Si4'
_chemical_formula_weight 2078.86
_chemical_name_systematic
; 
 ? 
;
_space_group_IT_number 2
_symmetry_cell_setting triclinic
_symmetry_space_group_name_Hall '-P 1'
_symmetry_space_group_name_H-M 'P -1'
_atom_sites_solution_hydrogens 'geom, Me from difmap'
_atom_sites_solution_primary direct
_atom_sites_solution_secondary difmap
_audit_creation_method 'enCIFer editing of SHELXL97 CIF output'
_cell_angle_alpha 97.652(2)
_cell_angle_beta 92.036(2)
_cell_angle_gamma 105.320(2)
_cell_formula_units_Z 1
_cell_length_a 12.1810(8)
_cell_length_b 13.0289(9)
_cell_length_c 15.6920(10)
_cell_measurement_reflns_used 11166
_cell_measurement_temperature 150(2)
_cell_measurement_theta_max 27.5
_cell_measurement_theta_min 2.25
_cell_volume 2374.0(3)
_computing_cell_refinement 'Bruker SAINT version 6.36a (Bruker, 2000)'
_computing_data_collection 'Bruker SMART version 5.625 (Bruker, 2001)'
_computing_data_reduction 'Bruker SAINT; Bruker SHELXTL (Bruker, 2001)'
_computing_molecular_graphics 'Bruker SHELXTL'
_computing_publication_material 'enCIFer(Allen et al.,2004);PLATON(Spek,2003)'
_computing_structure_refinement 'SHELXL-97 (Sheldrick, 1997)'
_computing_structure_solution 'Bruker SHELXTL'
_diffrn_ambient_temperature 150(2)
_diffrn_measured_fraction_theta_full 0.992
_diffrn_measured_fraction_theta_max 0.992
_diffrn_measurement_device_type 'Bruker SMART APEX CCD diffractometer'
_diffrn_measurement_method '\w rotation with narrow frames'
_diffrn_radiation_monochromator graphite
_diffrn_radiation_source 'normal-focus sealed tube'
_diffrn_radiation_type MoK\a
_diffrn_radiation_wavelength 0.71073
_diffrn_reflns_av_R_equivalents 0.0221
_diffrn_reflns_av_sigmaI/netI 0.0307
_diffrn_reflns_limit_h_max 14
_diffrn_reflns_limit_h_min -14
_diffrn_reflns_limit_k_max 15
_diffrn_reflns_limit_k_min -15
_diffrn_reflns_limit_l_max 18
_diffrn_reflns_limit_l_min -18
_diffrn_reflns_number 17437
_diffrn_reflns_theta_full 25.00
_diffrn_reflns_theta_max 25.00
_diffrn_reflns_theta_min 2.25
_diffrn_standards_decay_% 0
_diffrn_standards_number 0
_exptl_absorpt_coefficient_mu 2.374
_exptl_absorpt_correction_T_max 0.54
_exptl_absorpt_correction_T_min 0.29
_exptl_absorpt_correction_type multi-scan
_exptl_absorpt_process_details '(SADABS; Bruker, 2001)'
_exptl_crystal_colour Colourless
_exptl_crystal_density_diffrn 1.454
_exptl_crystal_density_method 'not measured'
_exptl_crystal_description Block
_exptl_crystal_F_000 1040
_exptl_crystal_size_max 0.65
_exptl_crystal_size_mid 0.46
_exptl_crystal_size_min 0.28
_refine_diff_density_max 2.072
_refine_diff_density_min -1.134
_refine_diff_density_rms 0.108
_refine_ls_extinction_method none
_refine_ls_goodness_of_fit_ref 1.063
_refine_ls_hydrogen_treatment constr
_refine_ls_matrix_type full
_refine_ls_number_parameters 428
_refine_ls_number_reflns 8302
_refine_ls_number_restraints 0
_refine_ls_restrained_S_all 1.063
_refine_ls_R_factor_all 0.0351
_refine_ls_R_factor_gt 0.0311
_refine_ls_shift/su_max 0.002
_refine_ls_shift/su_mean 0.000
_refine_ls_structure_factor_coef Fsqd
_refine_ls_weighting_details 'calc w=1/[\s^2^(Fo^2^)+(0.0575P)^2^+0.0000P] where P=(Fo^2^+2Fc^2^)/3'
_refine_ls_weighting_scheme calc
_refine_ls_wR_factor_gt 0.0827
_refine_ls_wR_factor_ref 0.0848
_reflns_number_gt 7437
_reflns_number_total 8302
_reflns_threshold_expression I>2\s(I)
_cod_data_source_file om100104s_si_001.cif
_cod_data_source_block 4
_cod_depositor_comments
;
The following automatic conversions were performed:

'_symmetry_cell_setting' value 'Triclinic' changed to 'triclinic'
according to /home/saulius/struct/CIF-dictionaries/cif_core.dic
dictionary named 'cif_core.dic' version 2.4.1 from 2010-06-29.

Automatic conversion script
Id: cif_fix_values 1715 2011-07-08 13:25:40Z adriana 
;
_cod_database_code 4065734

loop_
_symmetry_equiv_pos_as_xyz
'x, y, z'
'-x, -y, -z'

loop_
_atom_site_label
_atom_site_type_symbol
_atom_site_fract_x
_atom_site_fract_y
_atom_site_fract_z
_atom_site_U_iso_or_equiv
_atom_site_adp_type
_atom_site_occupancy
_atom_site_symmetry_multiplicity
_atom_site_calc_flag
_atom_site_refinement_flags
Dy1 Dy 0.503003(12) 0.474078(11) 0.369427(9) 0.02953(7) Uani 1 1 d .
I1 I 0.36792(2) 0.242629(18) 0.32765(2) 0.05456(9) Uani 1 1 d .
O1 O 0.5000 0.5000 0.5000 0.0384(7) Uani 1 2 d S
C1 C 0.6266(3) 0.6641(2) 0.3332(2) 0.0308(7) Uani 1 1 d .
H1B H 0.6481 0.7228 0.3837 0.037 Uiso 1 1 calc R
P1 P 0.50531(7) 0.66322(7) 0.26967(5) 0.03203(18) Uani 1 1 d .
C2 C 0.4638(3) 0.7811(3) 0.3181(2) 0.0380(8) Uani 1 1 d .
C3 C 0.4453(3) 0.7910(3) 0.4042(2) 0.0434(8) Uani 1 1 d .
H3A H 0.4587 0.7391 0.4375 0.052 Uiso 1 1 calc R
C4 C 0.4070(4) 0.8767(3) 0.4435(3) 0.0571(10) Uani 1 1 d .
H4A H 0.3918 0.8819 0.5026 0.068 Uiso 1 1 calc R
C5 C 0.3914(4) 0.9539(3) 0.3952(3) 0.0630(12) Uani 1 1 d .
H5A H 0.3674 1.0134 0.4218 0.076 Uiso 1 1 calc R
C6 C 0.4101(4) 0.9454(3) 0.3098(3) 0.0624(12) Uani 1 1 d .
H6A H 0.3982 0.9985 0.2772 0.075 Uiso 1 1 calc R
C7 C 0.4463(4) 0.8597(3) 0.2703(3) 0.0507(10) Uani 1 1 d .
H7A H 0.4593 0.8543 0.2108 0.061 Uiso 1 1 calc R
C8 C 0.5315(3) 0.6828(3) 0.1596(2) 0.0394(8) Uani 1 1 d .
C9 C 0.4667(3) 0.6132(3) 0.0900(2) 0.0452(9) Uani 1 1 d .
H9A H 0.4072 0.5531 0.0999 0.054 Uiso 1 1 calc R
C10 C 0.4881(4) 0.6305(4) 0.0066(3) 0.0598(11) Uani 1 1 d .
H10A H 0.4426 0.5832 -0.0405 0.072 Uiso 1 1 calc R
C11 C 0.5738(4) 0.7150(5) -0.0084(3) 0.0724(14) Uani 1 1 d .
H11A H 0.5889 0.7259 -0.0659 0.087 Uiso 1 1 calc R
C12 C 0.6394(4) 0.7853(4) 0.0594(3) 0.0756(15) Uani 1 1 d .
H12A H 0.6990 0.8447 0.0484 0.091 Uiso 1 1 calc R
C13 C 0.6187(4) 0.7695(4) 0.1425(3) 0.0596(11) Uani 1 1 d .
H13A H 0.6641 0.8182 0.1890 0.072 Uiso 1 1 calc R
P2 P 0.73157(7) 0.59874(7) 0.30813(5) 0.03139(18) Uani 1 1 d .
C14 C 0.8451(3) 0.6593(3) 0.3923(2) 0.0323(7) Uani 1 1 d .
C15 C 0.8180(3) 0.6888(3) 0.4758(2) 0.0360(7) Uani 1 1 d .
H15A H 0.7402 0.6771 0.4882 0.043 Uiso 1 1 calc R
C16 C 0.9034(3) 0.7353(3) 0.5413(2) 0.0388(8) Uani 1 1 d .
H16A H 0.8839 0.7552 0.5980 0.047 Uiso 1 1 calc R
C17 C 1.0166(3) 0.7525(3) 0.5239(2) 0.0433(8) Uani 1 1 d .
H17A H 1.0749 0.7858 0.5685 0.052 Uiso 1 1 calc R
C18 C 1.0456(3) 0.7216(3) 0.4423(3) 0.0444(9) Uani 1 1 d .
H18A H 1.1236 0.7318 0.4311 0.053 Uiso 1 1 calc R
C19 C 0.9615(3) 0.6757(3) 0.3767(2) 0.0406(8) Uani 1 1 d .
H19A H 0.9820 0.6549 0.3205 0.049 Uiso 1 1 calc R
C20 C 0.7971(3) 0.6270(3) 0.2083(2) 0.0407(8) Uani 1 1 d .
C21 C 0.7786(4) 0.5480(4) 0.1373(2) 0.0540(10) Uani 1 1 d .
H21A H 0.7328 0.4774 0.1403 0.065 Uiso 1 1 calc R
C22 C 0.8280(5) 0.5731(5) 0.0608(3) 0.0746(14) Uani 1 1 d .
H22A H 0.8157 0.5189 0.0119 0.090 Uiso 1 1 calc R
C23 C 0.8927(5) 0.6729(5) 0.0556(3) 0.0813(17) Uani 1 1 d .
H23A H 0.9266 0.6885 0.0035 0.098 Uiso 1 1 calc R
C24 C 0.9097(4) 0.7534(4) 0.1265(3) 0.0742(15) Uani 1 1 d .
H24A H 0.9542 0.8242 0.1226 0.089 Uiso 1 1 calc R
C25 C 0.8623(4) 0.7301(4) 0.2020(3) 0.0553(10) Uani 1 1 d .
H25A H 0.8741 0.7851 0.2503 0.066 Uiso 1 1 calc R
N1 N 0.4088(2) 0.5538(2) 0.27473(17) 0.0324(6) Uani 1 1 d .
Si1 Si 0.26060(8) 0.52382(8) 0.25992(6) 0.0362(2) Uani 1 1 d .
C26 C 0.2038(3) 0.3958(3) 0.1836(3) 0.0552(10) Uani 1 1 d .
H26A H 0.2226 0.3366 0.2081 0.083 Uiso 1 1 calc R
H26B H 0.2383 0.4030 0.1285 0.083 Uiso 1 1 calc R
H26C H 0.1208 0.3807 0.1743 0.083 Uiso 1 1 calc R
C27 C 0.2083(3) 0.6311(4) 0.2172(3) 0.0576(11) Uani 1 1 d .
H27A H 0.2247 0.6952 0.2610 0.086 Uiso 1 1 calc R
H27B H 0.1258 0.6048 0.2027 0.086 Uiso 1 1 calc R
H27C H 0.2470 0.6494 0.1653 0.086 Uiso 1 1 calc R
C28 C 0.2067(3) 0.5074(3) 0.3679(3) 0.0484(9) Uani 1 1 d .
H28A H 0.2404 0.4572 0.3936 0.073 Uiso 1 1 calc R
H28B H 0.1234 0.4790 0.3619 0.073 Uiso 1 1 calc R
H28C H 0.2277 0.5773 0.4050 0.073 Uiso 1 1 calc R
N2 N 0.6756(2) 0.4725(2) 0.30686(17) 0.0323(6) Uani 1 1 d .
Si2 Si 0.73116(8) 0.36158(8) 0.29567(6) 0.0365(2) Uani 1 1 d .
C29 C 0.8871(3) 0.3965(4) 0.2822(3) 0.0623(12) Uani 1 1 d .
H29A H 0.9036 0.4368 0.2336 0.093 Uiso 1 1 calc R
H29B H 0.9116 0.3304 0.2711 0.093 Uiso 1 1 calc R
H29C H 0.9284 0.4409 0.3350 0.093 Uiso 1 1 calc R
C30 C 0.7058(4) 0.2984(3) 0.3953(3) 0.0532(10) Uani 1 1 d .
H30A H 0.7466 0.3497 0.4450 0.080 Uiso 1 1 calc R
H30B H 0.7335 0.2339 0.3900 0.080 Uiso 1 1 calc R
H30C H 0.6238 0.2784 0.4033 0.080 Uiso 1 1 calc R
C31 C 0.6555(3) 0.2625(3) 0.2015(2) 0.0488(9) Uani 1 1 d .
H31A H 0.6754 0.2922 0.1482 0.073 Uiso 1 1 calc R
H31B H 0.5729 0.2474 0.2061 0.073 Uiso 1 1 calc R
H31C H 0.6784 0.1958 0.2008 0.073 Uiso 1 1 calc R
C32 C 1.0936(4) 0.9780(4) -0.6552(4) 0.0766(14) Uani 1 1 d .
H32A H 1.1068 0.9492 -0.6023 0.115 Uiso 1 1 calc R
H32B H 1.1478 1.0487 -0.6541 0.115 Uiso 1 1 calc R
H32C H 1.1043 0.9289 -0.7053 0.115 Uiso 1 1 calc R
C33 C 0.9732(4) 0.9888(3) -0.6611(3) 0.0525(10) Uani 1 1 d .
C34 C 0.9375(5) 1.0370(4) -0.7259(3) 0.0725(14) Uani 1 1 d .
H34A H 0.9888 1.0647 -0.7667 0.087 Uiso 1 1 calc R
C35 C 0.8281(7) 1.0445(5) -0.7308(5) 0.100(2) Uani 1 1 d .
H35A H 0.8036 1.0758 -0.7767 0.120 Uiso 1 1 calc R
C36 C 0.7532(5) 1.0089(5) -0.6729(6) 0.097(2) Uani 1 1 d .
H36A H 0.6776 1.0158 -0.6775 0.116 Uiso 1 1 calc R
C37 C 0.7891(5) 0.9620(4) -0.6065(4) 0.0814(17) Uani 1 1 d .
H37A H 0.7382 0.9368 -0.5647 0.098 Uiso 1 1 calc R
C38 C 0.8999(4) 0.9523(3) -0.6016(3) 0.0540(10) Uani 1 1 d .
H38A H 0.9246 0.9199 -0.5564 0.065 Uiso 1 1 calc R

loop_
_atom_site_aniso_label
_atom_site_aniso_U_11
_atom_site_aniso_U_22
_atom_site_aniso_U_33
_atom_site_aniso_U_23
_atom_site_aniso_U_13
_atom_site_aniso_U_12
Dy1 0.02283(10) 0.02993(10) 0.03664(10) 0.00720(6) 0.00245(6) 0.00743(7)
I1 0.03730(15) 0.03071(13) 0.0928(2) 0.00349(12) 0.01396(13) 0.00584(11)
O1 0.0337(18) 0.0453(19) 0.0367(17) 0.0089(14) 0.0020(14) 0.0102(15)
C1 0.0256(16) 0.0291(16) 0.0370(17) 0.0056(13) 0.0013(13) 0.0059(13)
P1 0.0264(4) 0.0321(4) 0.0375(4) 0.0077(3) -0.0025(3) 0.0073(3)
C2 0.0307(18) 0.0330(17) 0.050(2) 0.0060(15) -0.0055(15) 0.0085(14)
C3 0.043(2) 0.0364(18) 0.053(2) 0.0080(16) 0.0022(17) 0.0138(16)
C4 0.059(3) 0.049(2) 0.065(3) 0.0027(19) 0.010(2) 0.021(2)
C5 0.054(3) 0.044(2) 0.095(4) 0.001(2) -0.001(2) 0.026(2)
C6 0.071(3) 0.045(2) 0.076(3) 0.011(2) -0.015(2) 0.025(2)
C7 0.055(3) 0.041(2) 0.058(2) 0.0087(18) -0.0125(19) 0.0169(19)
C8 0.0321(18) 0.047(2) 0.0398(19) 0.0120(15) -0.0003(15) 0.0104(16)
C9 0.036(2) 0.053(2) 0.045(2) 0.0032(17) 0.0022(16) 0.0101(17)
C10 0.053(3) 0.084(3) 0.039(2) 0.005(2) -0.0039(19) 0.015(2)
C11 0.057(3) 0.113(4) 0.047(2) 0.035(3) 0.004(2) 0.009(3)
C12 0.062(3) 0.092(4) 0.063(3) 0.040(3) -0.001(2) -0.008(3)
C13 0.050(3) 0.069(3) 0.048(2) 0.022(2) -0.0084(19) -0.009(2)
P2 0.0221(4) 0.0358(4) 0.0350(4) 0.0053(3) 0.0012(3) 0.0056(3)
C14 0.0218(16) 0.0327(16) 0.0423(18) 0.0077(14) -0.0007(13) 0.0068(13)
C15 0.0269(17) 0.0398(18) 0.0419(18) 0.0124(15) 0.0002(14) 0.0074(14)
C16 0.0364(19) 0.0414(19) 0.0367(18) 0.0059(15) -0.0038(15) 0.0078(15)
C17 0.0320(19) 0.0424(19) 0.054(2) 0.0048(17) -0.0117(16) 0.0099(16)
C18 0.0223(17) 0.048(2) 0.061(2) 0.0045(18) -0.0028(16) 0.0089(16)
C19 0.0275(18) 0.0437(19) 0.049(2) 0.0010(16) 0.0018(15) 0.0096(15)
C20 0.0282(18) 0.051(2) 0.0375(18) 0.0044(16) 0.0011(14) 0.0019(16)
C21 0.048(2) 0.066(3) 0.039(2) 0.0055(19) 0.0029(18) 0.003(2)
C22 0.076(3) 0.097(4) 0.035(2) -0.004(2) 0.004(2) 0.003(3)
C23 0.071(3) 0.106(4) 0.040(2) 0.009(2) 0.017(2) -0.023(3)
C24 0.060(3) 0.090(4) 0.051(3) 0.019(2) 0.002(2) -0.022(3)
C25 0.046(2) 0.061(3) 0.046(2) 0.0073(19) 0.0052(18) -0.009(2)
N1 0.0229(14) 0.0337(14) 0.0398(15) 0.0069(11) -0.0007(11) 0.0059(11)
Si1 0.0236(5) 0.0427(5) 0.0419(5) 0.0076(4) -0.0015(4) 0.0080(4)
C26 0.039(2) 0.059(3) 0.057(2) -0.004(2) -0.0089(18) 0.0031(19)
C27 0.034(2) 0.066(3) 0.079(3) 0.029(2) -0.002(2) 0.0167(19)
C28 0.034(2) 0.057(2) 0.055(2) 0.0119(19) 0.0062(17) 0.0115(18)
N2 0.0209(13) 0.0340(14) 0.0415(15) 0.0045(12) 0.0018(11) 0.0076(11)
Si2 0.0274(5) 0.0408(5) 0.0430(5) 0.0021(4) 0.0008(4) 0.0145(4)
C29 0.034(2) 0.065(3) 0.091(3) 0.003(2) 0.006(2) 0.023(2)
C30 0.057(3) 0.059(2) 0.053(2) 0.0119(19) -0.0017(19) 0.031(2)
C31 0.047(2) 0.047(2) 0.049(2) -0.0054(17) 0.0000(18) 0.0148(18)
C32 0.062(3) 0.062(3) 0.107(4) 0.014(3) 0.014(3) 0.017(2)
C33 0.053(3) 0.041(2) 0.059(2) 0.0041(18) 0.003(2) 0.0061(19)
C34 0.105(4) 0.053(3) 0.059(3) 0.010(2) 0.000(3) 0.022(3)
C35 0.130(6) 0.075(4) 0.096(5) -0.017(3) -0.052(4) 0.051(4)
C36 0.055(3) 0.066(4) 0.152(6) -0.047(4) -0.033(4) 0.022(3)
C37 0.062(3) 0.052(3) 0.107(4) -0.026(3) 0.028(3) -0.009(2)
C38 0.056(3) 0.039(2) 0.059(2) 0.0013(18) 0.010(2) 0.0006(19)

loop_
_atom_type_symbol
_atom_type_description
_atom_type_scat_dispersion_real
_atom_type_scat_dispersion_imag
_atom_type_scat_source
C C 0.0033 0.0016 'International Tables Vol C Tables 4.2.6.8 and 6.1.1.4'
H H 0.0000 0.0000 'International Tables Vol C Tables 4.2.6.8 and 6.1.1.4'
N N 0.0061 0.0033 'International Tables Vol C Tables 4.2.6.8 and 6.1.1.4'
O O 0.0106 0.0060 'International Tables Vol C Tables 4.2.6.8 and 6.1.1.4'
Si Si 0.0817 0.0704 'International Tables Vol C Tables 4.2.6.8 and 6.1.1.4'
P P 0.1023 0.0942 'International Tables Vol C Tables 4.2.6.8 and 6.1.1.4'
I I -0.4742 1.8119 'International Tables Vol C Tables 4.2.6.8 and 6.1.1.4'
Dy Dy -0.1892 4.4098 'International Tables Vol C Tables 4.2.6.8 and 6.1.1.4'

loop_
_geom_angle_atom_site_label_1
_geom_angle_atom_site_label_2
_geom_angle_atom_site_label_3
_geom_angle
_geom_angle_site_symmetry_3
O1 Dy1 N1 124.00(7) .
O1 Dy1 N2 119.88(7) .
N1 Dy1 N2 104.17(9) .
O1 Dy1 C1 103.30(7) .
N1 Dy1 C1 65.10(9) .
N2 Dy1 C1 64.47(9) .
O1 Dy1 I1 101.454(8) .
N1 Dy1 I1 101.06(7) .
N2 Dy1 I1 102.18(6) .
C1 Dy1 I1 155.24(7) .
O1 Dy1 P1 118.140(17) .
N1 Dy1 P1 30.69(7) .
N2 Dy1 P1 85.17(7) .
C1 Dy1 P1 34.42(7) .
I1 Dy1 P1 129.282(18) .
O1 Dy1 P2 112.069(17) .
N1 Dy1 P2 88.32(7) .
N2 Dy1 P2 30.67(7) .
C1 Dy1 P2 34.26(7) .
I1 Dy1 P2 131.673(17) .
P1 Dy1 P2 61.31(2) .
Dy1 O1 Dy1 180.0 2_666
P2 C1 P1 128.7(2) .
P2 C1 Dy1 85.78(12) .
P1 C1 Dy1 85.57(12) .
P2 C1 H1B 114.8 .
P1 C1 H1B 114.8 .
Dy1 C1 H1B 114.8 .
N1 P1 C1 108.43(14) .
N1 P1 C8 111.88(16) .
C1 P1 C8 114.31(16) .
N1 P1 C2 111.83(15) .
C1 P1 C2 104.49(16) .
C8 P1 C2 105.69(16) .
N1 P1 Dy1 48.43(9) .
C1 P1 Dy1 60.01(10) .
C8 P1 Dy1 132.58(12) .
C2 P1 Dy1 121.54(12) .
C3 C2 C7 119.0(3) .
C3 C2 P1 118.4(3) .
C7 C2 P1 122.6(3) .
C2 C3 C4 120.7(4) .
C2 C3 H3A 119.7 .
C4 C3 H3A 119.7 .
C5 C4 C3 119.3(4) .
C5 C4 H4A 120.4 .
C3 C4 H4A 120.4 .
C6 C5 C4 120.6(4) .
C6 C5 H5A 119.7 .
C4 C5 H5A 119.7 .
C5 C6 C7 120.3(4) .
C5 C6 H6A 119.8 .
C7 C6 H6A 119.8 .
C6 C7 C2 120.1(4) .
C6 C7 H7A 119.9 .
C2 C7 H7A 119.9 .
C9 C8 C13 118.1(3) .
C9 C8 P1 121.9(3) .
C13 C8 P1 120.0(3) .
C10 C9 C8 120.6(4) .
C10 C9 H9A 119.7 .
C8 C9 H9A 119.7 .
C11 C10 C9 120.1(4) .
C11 C10 H10A 119.9 .
C9 C10 H10A 119.9 .
C10 C11 C12 120.5(4) .
C10 C11 H11A 119.7 .
C12 C11 H11A 119.7 .
C13 C12 C11 120.0(4) .
C13 C12 H12A 120.0 .
C11 C12 H12A 120.0 .
C12 C13 C8 120.6(4) .
C12 C13 H13A 119.7 .
C8 C13 H13A 119.7 .
N2 P2 C1 107.52(15) .
N2 P2 C14 114.35(14) .
C1 P2 C14 104.14(15) .
N2 P2 C20 111.81(16) .
C1 P2 C20 114.27(16) .
C14 P2 C20 104.67(16) .
N2 P2 Dy1 48.53(9) .
C1 P2 Dy1 59.97(10) .
C14 P2 Dy1 115.56(11) .
C20 P2 Dy1 139.63(11) .
C15 C14 C19 118.1(3) .
C15 C14 P2 119.7(2) .
C19 C14 P2 122.2(3) .
C16 C15 C14 120.7(3) .
C16 C15 H15A 119.6 .
C14 C15 H15A 119.6 .
C17 C16 C15 120.0(3) .
C17 C16 H16A 120.0 .
C15 C16 H16A 120.0 .
C18 C17 C16 120.3(3) .
C18 C17 H17A 119.8 .
C16 C17 H17A 119.8 .
C17 C18 C19 120.1(3) .
C17 C18 H18A 119.9 .
C19 C18 H18A 119.9 .
C18 C19 C14 120.7(3) .
C18 C19 H19A 119.7 .
C14 C19 H19A 119.7 .
C21 C20 C25 119.3(3) .
C21 C20 P2 120.8(3) .
C25 C20 P2 119.8(3) .
C20 C21 C22 119.3(4) .
C20 C21 H21A 120.3 .
C22 C21 H21A 120.3 .
C23 C22 C21 120.9(4) .
C23 C22 H22A 119.5 .
C21 C22 H22A 119.5 .
C22 C23 C24 119.9(4) .
C22 C23 H23A 120.0 .
C24 C23 H23A 120.0 .
C25 C24 C23 119.9(4) .
C25 C24 H24A 120.1 .
C23 C24 H24A 120.1 .
C24 C25 C20 120.6(4) .
C24 C25 H25A 119.7 .
C20 C25 H25A 119.7 .
P1 N1 Si1 130.50(16) .
P1 N1 Dy1 100.88(13) .
Si1 N1 Dy1 123.09(13) .
N1 Si1 C28 105.98(16) .
N1 Si1 C26 110.02(17) .
C28 Si1 C26 110.05(19) .
N1 Si1 C27 113.88(16) .
C28 Si1 C27 108.8(2) .
C26 Si1 C27 108.0(2) .
Si1 C26 H26A 109.5 .
Si1 C26 H26B 109.5 .
H26A C26 H26B 109.5 .
Si1 C26 H26C 109.5 .
H26A C26 H26C 109.5 .
H26B C26 H26C 109.5 .
Si1 C27 H27A 109.5 .
Si1 C27 H27B 109.5 .
H27A C27 H27B 109.5 .
Si1 C27 H27C 109.5 .
H27A C27 H27C 109.5 .
H27B C27 H27C 109.5 .
Si1 C28 H28A 109.5 .
Si1 C28 H28B 109.5 .
H28A C28 H28B 109.5 .
Si1 C28 H28C 109.5 .
H28A C28 H28C 109.5 .
H28B C28 H28C 109.5 .
P2 N2 Si2 133.05(17) .
P2 N2 Dy1 100.80(12) .
Si2 N2 Dy1 123.75(14) .
N2 Si2 C29 113.58(17) .
N2 Si2 C30 107.54(16) .
C29 Si2 C30 108.0(2) .
N2 Si2 C31 109.73(16) .
C29 Si2 C31 108.9(2) .
C30 Si2 C31 108.98(19) .
Si2 C29 H29A 109.5 .
Si2 C29 H29B 109.5 .
H29A C29 H29B 109.5 .
Si2 C29 H29C 109.5 .
H29A C29 H29C 109.5 .
H29B C29 H29C 109.5 .
Si2 C30 H30A 109.5 .
Si2 C30 H30B 109.5 .
H30A C30 H30B 109.5 .
Si2 C30 H30C 109.5 .
H30A C30 H30C 109.5 .
H30B C30 H30C 109.5 .
Si2 C31 H31A 109.5 .
Si2 C31 H31B 109.5 .
H31A C31 H31B 109.5 .
Si2 C31 H31C 109.5 .
H31A C31 H31C 109.5 .
H31B C31 H31C 109.5 .
C33 C32 H32A 109.5 .
C33 C32 H32B 109.5 .
H32A C32 H32B 109.5 .
C33 C32 H32C 109.5 .
H32A C32 H32C 109.5 .
H32B C32 H32C 109.5 .
C38 C33 C34 119.6(5) .
C38 C33 C32 120.0(4) .
C34 C33 C32 120.4(4) .
C35 C34 C33 119.5(6) .
C35 C34 H34A 120.3 .
C33 C34 H34A 120.3 .
C36 C35 C34 122.4(6) .
C36 C35 H35A 118.8 .
C34 C35 H35A 118.8 .
C35 C36 C37 118.6(5) .
C35 C36 H36A 120.7 .
C37 C36 H36A 120.7 .
C38 C37 C36 119.6(5) .
C38 C37 H37A 120.2 .
C36 C37 H37A 120.2 .
C33 C38 C37 120.3(5) .
C33 C38 H38A 119.8 .
C37 C38 H38A 119.8 .

loop_
_geom_bond_atom_site_label_1
_geom_bond_atom_site_label_2
_geom_bond_distance
_geom_bond_site_symmetry_2
Dy1 O1 2.03499(19) .
Dy1 N1 2.350(3) .
Dy1 N2 2.355(3) .
Dy1 C1 2.680(3) .
Dy1 I1 3.0009(3) .
Dy1 P1 3.0851(8) .
Dy1 P2 3.0874(8) .
O1 Dy1 2.03499(19) 2_666
C1 P2 1.743(3) .
C1 P1 1.749(3) .
C1 H1B 1.0000 .
P1 N1 1.603(3) .
P1 C8 1.806(3) .
P1 C2 1.821(3) .
C2 C3 1.373(5) .
C2 C7 1.402(5) .
C3 C4 1.400(5) .
C3 H3A 0.9500 .
C4 C5 1.384(6) .
C4 H4A 0.9500 .
C5 C6 1.361(7) .
C5 H5A 0.9500 .
C6 C7 1.386(6) .
C6 H6A 0.9500 .
C7 H7A 0.9500 .
C8 C9 1.391(5) .
C8 C13 1.394(5) .
C9 C10 1.380(5) .
C9 H9A 0.9500 .
C10 C11 1.354(6) .
C10 H10A 0.9500 .
C11 C12 1.379(7) .
C11 H11A 0.9500 .
C12 C13 1.370(6) .
C12 H12A 0.9500 .
C13 H13A 0.9500 .
P2 N2 1.603(3) .
P2 C14 1.815(3) .
P2 C20 1.820(4) .
C14 C15 1.392(5) .
C14 C19 1.412(5) .
C15 C16 1.389(5) .
C15 H15A 0.9500 .
C16 C17 1.381(5) .
C16 H16A 0.9500 .
C17 C18 1.377(5) .
C17 H17A 0.9500 .
C18 C19 1.380(5) .
C18 H18A 0.9500 .
C19 H19A 0.9500 .
C20 C21 1.380(5) .
C20 C25 1.387(5) .
C21 C22 1.401(6) .
C21 H21A 0.9500 .
C22 C23 1.345(7) .
C22 H22A 0.9500 .
C23 C24 1.392(7) .
C23 H23A 0.9500 .
C24 C25 1.371(6) .
C24 H24A 0.9500 .
C25 H25A 0.9500 .
N1 Si1 1.743(3) .
Si1 C28 1.857(4) .
Si1 C26 1.869(4) .
Si1 C27 1.870(4) .
C26 H26A 0.9800 .
C26 H26B 0.9800 .
C26 H26C 0.9800 .
C27 H27A 0.9800 .
C27 H27B 0.9800 .
C27 H27C 0.9800 .
C28 H28A 0.9800 .
C28 H28B 0.9800 .
C28 H28C 0.9800 .
N2 Si2 1.742(3) .
Si2 C29 1.859(4) .
Si2 C30 1.860(4) .
Si2 C31 1.861(4) .
C29 H29A 0.9800 .
C29 H29B 0.9800 .
C29 H29C 0.9800 .
C30 H30A 0.9800 .
C30 H30B 0.9800 .
C30 H30C 0.9800 .
C31 H31A 0.9800 .
C31 H31B 0.9800 .
C31 H31C 0.9800 .
C32 C33 1.511(6) .
C32 H32A 0.9800 .
C32 H32B 0.9800 .
C32 H32C 0.9800 .
C33 C38 1.361(6) .
C33 C34 1.378(6) .
C34 C35 1.362(9) .
C34 H34A 0.9500 .
C35 C36 1.349(10) .
C35 H35A 0.9500 .
C36 C37 1.389(9) .
C36 H36A 0.9500 .
C37 C38 1.389(7) .
C37 H37A 0.9500 .
C38 H38A 0.9500 .
